data_4080441
loop_
_publ_author_name
'Danopoulos, Andreas A.'
'Monakhov, Kirill Yu.'
'Robert, Vincent'
'Braunstein, Pierre'
'Pattacini, Roberto'
'Conde-Guada\~no, Susana'
'Hanton, Martin'
'Tooze, Robert P.'

_publ_section_title
;
 Angular Distortions at Benzylic Carbons Due to Intramolecular
 Polarization-Induced Metal--Arene Interactions: A Case Study with
 Open-Shell Chromium(II) NHC Complexes
;
_journal_issue 6
_journal_name_full Organometallics
_journal_page_first 1842
_journal_paper_doi 10.1021/om3012568
_journal_volume 32
_journal_year 2013
_chemical_formula_moiety 'C28 H28 Zr'
_chemical_formula_sum 'C28 H28 Zr'
_chemical_formula_weight 455.72
_chemical_name_systematic
;
 ?
;
_space_group_IT_number 61
_symmetry_cell_setting orthorhombic
_symmetry_Int_Tables_number 61
_symmetry_space_group_name_Hall '-P 2ac 2ab'
_symmetry_space_group_name_H-M 'P b c a'
_atom_sites_solution_hydrogens geom
_atom_sites_solution_primary direct
_atom_sites_solution_secondary difmap
_audit_creation_method SHELXL-97
_cell_angle_alpha 90.00
_cell_angle_beta 90.00
_cell_angle_gamma 90.00
_cell_formula_units_Z 8
_cell_length_a 13.639(3)
_cell_length_b 16.210(3)
_cell_length_c 19.728(4)
_cell_measurement_reflns_used 19511
_cell_measurement_temperature 120(2)
_cell_measurement_theta_max 27.48
_cell_measurement_theta_min 2.91
_cell_volume 4361.6(15)
_computing_cell_refinement 'DENZO (Otwinowski & Minor, 1997) & COLLECT (Hooft, R.W.W., 1998)'
_computing_data_collection 'COLLECT (Hooft, R.W.W., 1998)'
_computing_data_reduction 'DENZO (Otwinowski & Minor, 1997) & COLLECT (Hooft, R.W.W., 1998)'
_computing_molecular_graphics 'ORTEP-III (Farrugia, 1997)'
_computing_publication_material 'PLATON (Spek, 2003), WinGX (Farrugia, 1999) and enCIFer (Allen et al., 2004).'
_computing_structure_refinement 'SHELXL-97 (Sheldrick, 1997)'
_computing_structure_solution 'SHELXS-97 (Sheldrick, 1997)'
_diffrn_ambient_temperature 120(2)
_diffrn_detector_area_resol_mean '4096x4096pixels / 62x62mm'
_diffrn_measured_fraction_theta_full 0.998
_diffrn_measured_fraction_theta_max 0.998
_diffrn_measurement_device_type 'Bruker-Nonius APEX II CCD camera on \k-goniostat'
_diffrn_measurement_method '\f & \w scans'
_diffrn_radiation_monochromator '10cm confocal mirrors'
_diffrn_radiation_source 'Bruker-Nonius FR591 rotating anode'
_diffrn_radiation_type MoK\a
_diffrn_radiation_wavelength 0.71073
_diffrn_reflns_av_R_equivalents 0.0548
_diffrn_reflns_av_sigmaI/netI 0.0234
_diffrn_reflns_limit_h_max 16
_diffrn_reflns_limit_h_min -16
_diffrn_reflns_limit_k_max 19
_diffrn_reflns_limit_k_min -19
_diffrn_reflns_limit_l_max 23
_diffrn_reflns_limit_l_min -23
_diffrn_reflns_number 57633
_diffrn_reflns_theta_full 25.03
_diffrn_reflns_theta_max 25.03
_diffrn_reflns_theta_min 2.99
_diffrn_standards_number 0
_exptl_absorpt_coefficient_mu 0.515
_exptl_absorpt_correction_T_max 0.9503
_exptl_absorpt_correction_T_min 0.8863
_exptl_absorpt_correction_type multi-scan
_exptl_absorpt_process_details 'SADABS 2007/2 (Sheldrick, G.M., 2007)'
_exptl_crystal_colour yellow
_exptl_crystal_density_diffrn 1.388
_exptl_crystal_density_method 'not measured'
_exptl_crystal_description block
_exptl_crystal_F_000 1888
_exptl_crystal_size_max 0.24
_exptl_crystal_size_mid 0.20
_exptl_crystal_size_min 0.10
_refine_diff_density_max 0.446
_refine_diff_density_min -0.560
_refine_diff_density_rms 0.061
_refine_ls_extinction_method none
_refine_ls_goodness_of_fit_ref 1.147
_refine_ls_hydrogen_treatment constr
_refine_ls_matrix_type full
_refine_ls_number_parameters 262
_refine_ls_number_reflns 3849
_refine_ls_number_restraints 0
_refine_ls_restrained_S_all 1.147
_refine_ls_R_factor_all 0.0535
_refine_ls_R_factor_gt 0.0407
_refine_ls_shift/su_max 0.023
_refine_ls_shift/su_mean 0.001
_refine_ls_structure_factor_coef Fsqd
_refine_ls_weighting_details 'calc w=1/[\s^2^(Fo^2^)+(0.0000P)^2^+8.7623P] where P=(Fo^2^+2Fc^2^)/3'
_refine_ls_weighting_scheme calc
_refine_ls_wR_factor_gt 0.0724
_refine_ls_wR_factor_ref 0.0784
_reflns_number_gt 3186
_reflns_number_total 3849
_reflns_threshold_expression I>2\s(I)
_cod_data_source_file om3012568_si_003.cif
_cod_data_source_block ZrBz4
_cod_depositor_comments
;
The following automatic conversions were performed:

'_symmetry_cell_setting' value 'Orthorhombic' changed to
'orthorhombic' according to
/home/saulius/struct/CIF-dictionaries/cif_core.dic dictionary named
'cif_core.dic' version 2.4.2 from 2011-04-26.

Automatic conversion script
Id: cif_fix_values 1891 2012-01-12 08:04:46Z andrius 
;
_cod_original_cell_volume 4361.4(15)
_cod_original_sg_symbol_H-M Pbca
_cod_database_code 4080441

loop_
_symmetry_equiv_pos_as_xyz
'x, y, z'
'-x+1/2, -y, z+1/2'
'-x, y+1/2, -z+1/2'
'x+1/2, -y+1/2, -z'
'-x, -y, -z'
'x-1/2, y, -z-1/2'
'x, -y-1/2, z-1/2'
'-x-1/2, y-1/2, z'

loop_
_atom_site_label
_atom_site_type_symbol
_atom_site_fract_x
_atom_site_fract_y
_atom_site_fract_z
_atom_site_U_iso_or_equiv
_atom_site_adp_type
_atom_site_occupancy
_atom_site_symmetry_multiplicity
_atom_site_calc_flag
_atom_site_refinement_flags
C1 C 0.6130(2) 0.1593(2) 0.28325(16) 0.0352(8) Uani 1 1 d .
H1A H 0.6719 0.1911 0.2699 0.042 Uiso 1 1 calc R
H1B H 0.6315 0.1059 0.3040 0.042 Uiso 1 1 calc R
C2 C 0.5392(2) 0.15203(19) 0.22938(14) 0.0286(7) Uani 1 1 d .
C3 C 0.4733(2) 0.08554(18) 0.22678(15) 0.0306(7) Uani 1 1 d .
H3 H 0.4817 0.0408 0.2573 0.037 Uiso 1 1 calc R
C4 C 0.3970(2) 0.0833(2) 0.18125(16) 0.0353(8) Uani 1 1 d .
H4 H 0.3545 0.0370 0.1802 0.042 Uiso 1 1 calc R
C5 C 0.3820(3) 0.1483(2) 0.13697(17) 0.0380(8) Uani 1 1 d .
H5 H 0.3282 0.1474 0.1064 0.046 Uiso 1 1 calc R
C6 C 0.4457(3) 0.2145(2) 0.13764(16) 0.0378(8) Uani 1 1 d .
H6 H 0.4365 0.2587 0.1067 0.045 Uiso 1 1 calc R
C7 C 0.5228(2) 0.2167(2) 0.18315(15) 0.0339(8) Uani 1 1 d .
H7 H 0.5657 0.2630 0.1832 0.041 Uiso 1 1 calc R
C8 C 0.3417(2) 0.2215(2) 0.3215(2) 0.0423(9) Uani 1 1 d .
H8A H 0.3300 0.1977 0.2760 0.051 Uiso 1 1 calc R
H8B H 0.3064 0.1887 0.3561 0.051 Uiso 1 1 calc R
C9 C 0.3157(2) 0.30949(19) 0.32448(16) 0.0314(7) Uani 1 1 d .
C10 C 0.2948(2) 0.3494(2) 0.38556(17) 0.0366(8) Uani 1 1 d .
H10 H 0.2919 0.3182 0.4263 0.044 Uiso 1 1 calc R
C11 C 0.2782(3) 0.4340(2) 0.38769(18) 0.0460(9) Uani 1 1 d .
H11 H 0.2640 0.4598 0.4298 0.055 Uiso 1 1 calc R
C12 C 0.2822(3) 0.4808(2) 0.32948(17) 0.0402(8) Uani 1 1 d .
H12 H 0.2712 0.5386 0.3312 0.048 Uiso 1 1 calc R
C13 C 0.3024(2) 0.4425(2) 0.26896(16) 0.0373(8) Uani 1 1 d .
H13 H 0.3050 0.4740 0.2284 0.045 Uiso 1 1 calc R
C14 C 0.3189(2) 0.3590(2) 0.26657(16) 0.0370(8) Uani 1 1 d .
H14 H 0.3331 0.3341 0.2241 0.044 Uiso 1 1 calc R
C15 C 0.5639(3) 0.3580(2) 0.31413(19) 0.0426(9) Uani 1 1 d .
H15A H 0.6167 0.3557 0.2798 0.051 Uiso 1 1 calc R
H15B H 0.5131 0.3991 0.3020 0.051 Uiso 1 1 calc R
C16 C 0.5984(2) 0.36336(18) 0.38401(17) 0.0331(7) Uani 1 1 d .
C17 C 0.5432(3) 0.4011(2) 0.4359(2) 0.0504(10) Uani 1 1 d .
H17 H 0.4856 0.4310 0.4245 0.060 Uiso 1 1 calc R
C18 C 0.5715(4) 0.3954(2) 0.5031(2) 0.0603(12) Uani 1 1 d .
H18 H 0.5331 0.4214 0.5371 0.072 Uiso 1 1 calc R
C19 C 0.6544(3) 0.3526(2) 0.52130(19) 0.0515(10) Uani 1 1 d .
H19 H 0.6738 0.3496 0.5675 0.062 Uiso 1 1 calc R
C20 C 0.7091(3) 0.3143(2) 0.47193(17) 0.0386(8) Uani 1 1 d .
H20 H 0.7665 0.2847 0.4842 0.046 Uiso 1 1 calc R
C21 C 0.6812(2) 0.31857(19) 0.40465(16) 0.0303(7) Uani 1 1 d .
H21 H 0.7191 0.2904 0.3715 0.036 Uiso 1 1 calc R
C22 C 0.4899(2) 0.19508(17) 0.45551(15) 0.0302(7) Uani 1 1 d .
H22A H 0.5323 0.2277 0.4862 0.036 Uiso 1 1 calc R
H22B H 0.4213 0.1950 0.4720 0.036 Uiso 1 1 calc R
C23 C 0.5282(2) 0.11161(18) 0.44168(14) 0.0250(6) Uani 1 1 d .
C24 C 0.6273(2) 0.09220(18) 0.45117(14) 0.0275(7) Uani 1 1 d .
H24 H 0.6697 0.1320 0.4709 0.033 Uiso 1 1 calc R
C25 C 0.6645(2) 0.01624(19) 0.43237(15) 0.0308(7) Uani 1 1 d .
H25 H 0.7319 0.0042 0.4394 0.037 Uiso 1 1 calc R
C26 C 0.6038(2) -0.04237(19) 0.40322(15) 0.0329(7) Uani 1 1 d .
H26 H 0.6295 -0.0944 0.3899 0.040 Uiso 1 1 calc R
C27 C 0.5061(2) -0.02494(18) 0.39369(15) 0.0326(7) Uani 1 1 d .
H27 H 0.4641 -0.0653 0.3743 0.039 Uiso 1 1 calc R
C28 C 0.4686(2) 0.05133(18) 0.41222(15) 0.0275(7) Uani 1 1 d .
H28 H 0.4011 0.0628 0.4048 0.033 Uiso 1 1 calc R
Zr1 Zr 0.50361(2) 0.232632(17) 0.345100(15) 0.02838(10) Uani 1 1 d .

loop_
_atom_site_aniso_label
_atom_site_aniso_U_11
_atom_site_aniso_U_22
_atom_site_aniso_U_33
_atom_site_aniso_U_23
_atom_site_aniso_U_13
_atom_site_aniso_U_12
C1 0.0337(18) 0.040(2) 0.0314(18) 0.0003(15) -0.0010(14) -0.0013(15)
C2 0.0302(16) 0.0326(17) 0.0229(15) 0.0007(13) 0.0045(13) -0.0015(13)
C3 0.0385(18) 0.0244(16) 0.0289(16) 0.0010(13) 0.0043(14) 0.0034(13)
C4 0.0366(19) 0.0285(17) 0.0406(19) -0.0085(15) 0.0061(15) -0.0009(14)
C5 0.0377(19) 0.0384(19) 0.0380(19) -0.0134(16) -0.0071(15) 0.0058(16)
C6 0.056(2) 0.0307(18) 0.0269(17) 0.0025(14) -0.0047(15) 0.0059(16)
C7 0.0425(19) 0.0345(18) 0.0246(15) 0.0008(13) 0.0026(14) -0.0080(14)
C8 0.0334(18) 0.0326(19) 0.061(2) -0.0175(17) -0.0150(16) 0.0089(15)
C9 0.0186(15) 0.0311(17) 0.0445(19) -0.0079(15) -0.0023(13) 0.0028(13)
C10 0.045(2) 0.0305(18) 0.0344(18) 0.0060(15) 0.0139(15) 0.0061(15)
C11 0.069(3) 0.0305(19) 0.0384(19) -0.0051(16) 0.0164(18) 0.0112(18)
C12 0.046(2) 0.0272(17) 0.048(2) 0.0040(16) 0.0048(16) 0.0031(15)
C13 0.0310(18) 0.047(2) 0.0341(18) 0.0103(16) 0.0001(14) 0.0046(15)
C14 0.0313(17) 0.051(2) 0.0282(17) -0.0099(16) -0.0034(14) 0.0124(16)
C15 0.0368(19) 0.0325(19) 0.059(2) 0.0137(17) -0.0198(17) -0.0078(15)
C16 0.0252(16) 0.0205(16) 0.054(2) 0.0061(15) -0.0018(15) -0.0065(13)
C17 0.043(2) 0.0180(17) 0.090(3) 0.0029(19) 0.015(2) 0.0003(15)
C18 0.083(3) 0.028(2) 0.070(3) -0.015(2) 0.036(3) -0.014(2)
C19 0.080(3) 0.035(2) 0.040(2) -0.0066(17) 0.000(2) -0.026(2)
C20 0.0394(19) 0.0333(18) 0.043(2) 0.0042(16) -0.0104(16) -0.0166(15)
C21 0.0249(15) 0.0271(16) 0.0388(18) 0.0006(14) -0.0007(14) -0.0078(13)
C22 0.0297(16) 0.0213(15) 0.0397(17) -0.0020(13) 0.0048(14) -0.0016(13)
C23 0.0271(16) 0.0233(15) 0.0247(15) 0.0055(12) 0.0034(12) -0.0028(12)
C24 0.0308(16) 0.0270(16) 0.0246(15) 0.0010(13) -0.0006(13) -0.0010(13)
C25 0.0324(17) 0.0358(18) 0.0243(16) 0.0055(14) 0.0015(13) 0.0059(14)
C26 0.045(2) 0.0263(17) 0.0280(17) 0.0026(14) 0.0024(14) 0.0085(15)
C27 0.0423(19) 0.0227(15) 0.0328(16) 0.0008(12) -0.0032(15) -0.0051(15)
C28 0.0259(15) 0.0247(15) 0.0318(16) 0.0064(13) -0.0020(12) -0.0029(12)
Zr1 0.02785(16) 0.02168(15) 0.03561(17) 0.00180(12) -0.00637(14) -0.00440(13)

loop_
_atom_type_symbol
_atom_type_description
_atom_type_scat_dispersion_real
_atom_type_scat_dispersion_imag
_atom_type_scat_source
C C 0.0033 0.0016 'International Tables Vol C Tables 4.2.6.8 and 6.1.1.4'
H H 0.0000 0.0000 'International Tables Vol C Tables 4.2.6.8 and 6.1.1.4'
Zr Zr -2.9673 0.5597 'International Tables Vol C Tables 4.2.6.8 and 6.1.1.4'

loop_
_geom_angle_atom_site_label_1
_geom_angle_atom_site_label_2
_geom_angle_atom_site_label_3
_geom_angle
C2 C1 Zr1 88.85(19)
C2 C1 H1A 113.8
Zr1 C1 H1A 113.8
C2 C1 H1B 113.8
Zr1 C1 H1B 113.8
H1A C1 H1B 111.1
C3 C2 C7 116.5(3)
C3 C2 C1 121.8(3)
C7 C2 C1 121.2(3)
C3 C2 Zr1 106.86(19)
C7 C2 Zr1 99.21(19)
C1 C2 Zr1 57.85(16)
C4 C3 C2 121.9(3)
C4 C3 H3 119.1
C2 C3 H3 119.1
C3 C4 C5 120.3(3)
C3 C4 H4 119.8
C5 C4 H4 119.8
C6 C5 C4 119.5(3)
C6 C5 H5 120.3
C4 C5 H5 120.3
C5 C6 C7 120.4(3)
C5 C6 H6 119.8
C7 C6 H6 119.8
C6 C7 C2 121.4(3)
C6 C7 H7 119.3
C2 C7 H7 119.3
C9 C8 Zr1 98.6(2)
C9 C8 H8A 112.0
Zr1 C8 H8A 112.0
C9 C8 H8B 112.0
Zr1 C8 H8B 112.0
H8A C8 H8B 109.7
C10 C9 C14 116.5(3)
C10 C9 C8 122.2(3)
C14 C9 C8 121.1(3)
C11 C10 C9 121.1(3)
C11 C10 H10 119.5
C9 C10 H10 119.5
C12 C11 C10 120.8(3)
C12 C11 H11 119.6
C10 C11 H11 119.6
C13 C12 C11 118.9(3)
C13 C12 H12 120.6
C11 C12 H12 120.6
C14 C13 C12 120.6(3)
C14 C13 H13 119.7
C12 C13 H13 119.7
C13 C14 C9 122.2(3)
C13 C14 H14 118.9
C9 C14 H14 118.9
C16 C15 Zr1 85.20(19)
C16 C15 H15A 114.5
Zr1 C15 H15A 114.5
C16 C15 H15B 114.5
Zr1 C15 H15B 114.5
H15A C15 H15B 111.6
C21 C16 C17 116.3(3)
C21 C16 C15 120.2(3)
C17 C16 C15 122.6(3)
C21 C16 Zr1 93.68(19)
C17 C16 Zr1 107.6(2)
C15 C16 Zr1 60.77(17)
C18 C17 C16 121.1(4)
C18 C17 H17 119.4
C16 C17 H17 119.4
C19 C18 C17 120.9(4)
C19 C18 H18 119.6
C17 C18 H18 119.6
C18 C19 C20 119.3(4)
C18 C19 H19 120.3
C20 C19 H19 120.3
C19 C20 C21 120.5(3)
C19 C20 H20 119.7
C21 C20 H20 119.7
C20 C21 C16 121.7(3)
C20 C21 H21 119.1
C16 C21 H21 119.1
C23 C22 Zr1 92.24(18)
C23 C22 H22A 113.2
Zr1 C22 H22A 113.2
C23 C22 H22B 113.2
Zr1 C22 H22B 113.2
H22A C22 H22B 110.6
C28 C23 C24 117.4(3)
C28 C23 C22 120.8(3)
C24 C23 C22 121.6(3)
C28 C23 Zr1 98.02(18)
C24 C23 Zr1 111.73(19)
C22 C23 Zr1 55.39(15)
C25 C24 C23 121.3(3)
C25 C24 H24 119.4
C23 C24 H24 119.4
C24 C25 C26 120.1(3)
C24 C25 H25 119.9
C26 C25 H25 119.9
C27 C26 C25 119.7(3)
C27 C26 H26 120.2
C25 C26 H26 120.2
C26 C27 C28 120.3(3)
C26 C27 H27 119.9
C28 C27 H27 119.9
C27 C28 C23 121.2(3)
C27 C28 H28 119.4
C23 C28 H28 119.4
C8 Zr1 C1 119.33(12)
C8 Zr1 C22 95.49(13)
C1 Zr1 C22 115.51(11)
C8 Zr1 C15 111.60(12)
C1 Zr1 C15 94.96(13)
C22 Zr1 C15 121.81(12)
C8 Zr1 C16 127.66(11)
C1 Zr1 C16 105.06(11)
C22 Zr1 C16 88.64(11)
C15 Zr1 C16 34.03(11)
C8 Zr1 C2 87.84(11)
C1 Zr1 C2 33.30(10)
C22 Zr1 C2 134.68(10)
C15 Zr1 C2 98.14(12)
C16 Zr1 C2 124.08(10)
C8 Zr1 C23 101.79(12)
C1 Zr1 C23 85.32(10)
C22 Zr1 C23 32.37(9)
C15 Zr1 C23 141.04(10)
C16 Zr1 C23 108.42(10)
C2 Zr1 C23 102.73(9)

loop_
_geom_bond_atom_site_label_1
_geom_bond_atom_site_label_2
_geom_bond_distance
C1 C2 1.469(4)
C1 Zr1 2.265(3)
C1 H1A 0.9900
C1 H1B 0.9900
C2 C3 1.404(4)
C2 C7 1.408(4)
C2 Zr1 2.675(3)
C3 C4 1.375(4)
C3 H3 0.9500
C4 C5 1.384(5)
C4 H4 0.9500
C5 C6 1.381(5)
C5 H5 0.9500
C6 C7 1.384(4)
C6 H6 0.9500
C7 H7 0.9500
C8 C9 1.471(4)
C8 Zr1 2.264(3)
C8 H8A 0.9900
C8 H8B 0.9900
C9 C10 1.397(4)
C9 C14 1.397(5)
C10 C11 1.390(4)
C10 H10 0.9500
C11 C12 1.378(5)
C11 H11 0.9500
C12 C13 1.374(5)
C12 H12 0.9500
C13 C14 1.372(5)
C13 H13 0.9500
C14 H14 0.9500
C15 C16 1.459(5)
C15 Zr1 2.275(3)
C15 H15A 0.9900
C15 H15B 0.9900
C16 C21 1.403(4)
C16 C17 1.410(5)
C16 Zr1 2.598(3)
C17 C18 1.384(6)
C17 H17 0.9500
C18 C19 1.375(6)
C18 H18 0.9500
C19 C20 1.375(5)
C19 H19 0.9500
C20 C21 1.382(4)
C20 H20 0.9500
C21 H21 0.9500
C22 C23 1.476(4)
C22 Zr1 2.269(3)
C22 H22A 0.9900
C22 H22B 0.9900
C23 C28 1.398(4)
C23 C24 1.400(4)
C23 Zr1 2.755(3)
C24 C25 1.383(4)
C24 H24 0.9500
C25 C26 1.385(4)
C25 H25 0.9500
C26 C27 1.375(5)
C26 H26 0.9500
C27 C28 1.387(4)
C27 H27 0.9500
C28 H28 0.9500

loop_
_geom_torsion_atom_site_label_1
_geom_torsion_atom_site_label_2
_geom_torsion_atom_site_label_3
_geom_torsion_atom_site_label_4
_geom_torsion
Zr1 C1 C2 C3 -90.8(3)
Zr1 C1 C2 C7 80.8(3)
C7 C2 C3 C4 0.4(4)
C1 C2 C3 C4 172.3(3)
Zr1 C2 C3 C4 110.1(3)
C2 C3 C4 C5 -1.2(5)
C3 C4 C5 C6 1.7(5)
C4 C5 C6 C7 -1.3(5)
C5 C6 C7 C2 0.5(5)
C3 C2 C7 C6 0.0(5)
C1 C2 C7 C6 -172.1(3)
Zr1 C2 C7 C6 -114.2(3)
Zr1 C8 C9 C10 -83.4(3)
Zr1 C8 C9 C14 91.0(3)
C14 C9 C10 C11 0.1(5)
C8 C9 C10 C11 174.7(3)
C9 C10 C11 C12 -0.2(6)
C10 C11 C12 C13 0.3(6)
C11 C12 C13 C14 -0.4(5)
C12 C13 C14 C9 0.3(5)
C10 C9 C14 C13 -0.1(5)
C8 C9 C14 C13 -174.8(3)
Zr1 C15 C16 C21 76.1(3)
Zr1 C15 C16 C17 -93.1(3)
C21 C16 C17 C18 1.5(5)
C15 C16 C17 C18 171.1(3)
Zr1 C16 C17 C18 104.9(3)
C16 C17 C18 C19 0.0(5)
C17 C18 C19 C20 -0.8(5)
C18 C19 C20 C21 0.0(5)
C19 C20 C21 C16 1.6(5)
C17 C16 C21 C20 -2.3(4)
C15 C16 C21 C20 -172.1(3)
Zr1 C16 C21 C20 -114.1(3)
Zr1 C22 C23 C28 -77.7(3)
Zr1 C22 C23 C24 96.0(3)
C28 C23 C24 C25 -0.2(4)
C22 C23 C24 C25 -174.1(3)
Zr1 C23 C24 C25 -112.3(3)
C23 C24 C25 C26 0.3(4)
C24 C25 C26 C27 -0.6(4)
C25 C26 C27 C28 0.9(5)
C26 C27 C28 C23 -0.9(5)
C24 C23 C28 C27 0.5(4)
C22 C23 C28 C27 174.4(3)
Zr1 C23 C28 C27 120.1(3)
C9 C8 Zr1 C1 -135.7(2)
C9 C8 Zr1 C22 101.0(2)
C9 C8 Zr1 C15 -26.5(3)
C9 C8 Zr1 C16 8.4(3)
C9 C8 Zr1 C2 -124.4(2)
C9 C8 Zr1 C23 133.1(2)
C2 C1 Zr1 C8 20.9(2)
C2 C1 Zr1 C22 133.85(18)
C2 C1 Zr1 C15 -97.3(2)
C2 C1 Zr1 C16 -130.34(18)
C2 C1 Zr1 C23 121.83(19)
C23 C22 Zr1 C8 103.42(19)
C23 C22 Zr1 C1 -22.8(2)
C23 C22 Zr1 C15 -136.93(18)
C23 C22 Zr1 C16 -128.87(18)
C23 C22 Zr1 C2 11.0(2)
C16 C15 Zr1 C8 126.0(2)
C16 C15 Zr1 C1 -109.7(2)
C16 C15 Zr1 C22 14.5(3)
C16 C15 Zr1 C2 -143.1(2)
C16 C15 Zr1 C23 -21.0(3)
C21 C16 Zr1 C8 165.4(2)
C17 C16 Zr1 C8 46.3(3)
C15 C16 Zr1 C8 -71.8(3)
C21 C16 Zr1 C1 -46.6(2)
C17 C16 Zr1 C1 -165.7(2)
C15 C16 Zr1 C1 76.2(2)
C21 C16 Zr1 C22 69.5(2)
C17 C16 Zr1 C22 -49.6(3)
C15 C16 Zr1 C22 -167.7(2)
C21 C16 Zr1 C15 -122.8(3)
C17 C16 Zr1 C15 118.1(3)
C21 C16 Zr1 C2 -76.9(2)
C17 C16 Zr1 C2 163.9(2)
C15 C16 Zr1 C2 45.9(2)
C21 C16 Zr1 C23 43.5(2)
C17 C16 Zr1 C23 -75.7(3)
C15 C16 Zr1 C23 166.2(2)
C3 C2 Zr1 C8 -44.5(2)
C7 C2 Zr1 C8 77.0(2)
C1 C2 Zr1 C8 -161.8(2)
C3 C2 Zr1 C1 117.3(3)
C7 C2 Zr1 C1 -121.2(3)
C3 C2 Zr1 C22 51.1(3)
C7 C2 Zr1 C22 172.54(19)
C1 C2 Zr1 C22 -66.3(2)
C3 C2 Zr1 C15 -156.0(2)
C7 C2 Zr1 C15 -34.6(2)
C1 C2 Zr1 C15 86.6(2)
C3 C2 Zr1 C16 -179.97(19)
C7 C2 Zr1 C16 -58.5(2)
C1 C2 Zr1 C16 62.7(2)
C3 C2 Zr1 C23 57.1(2)
C7 C2 Zr1 C23 178.56(19)
C1 C2 Zr1 C23 -60.2(2)
C28 C23 Zr1 C8 40.5(2)
C24 C23 Zr1 C8 164.3(2)
C22 C23 Zr1 C8 -81.5(2)
C28 C23 Zr1 C1 -78.5(2)
C24 C23 Zr1 C1 45.3(2)
C22 C23 Zr1 C1 159.4(2)
C28 C23 Zr1 C22 122.0(3)
C24 C23 Zr1 C22 -114.2(3)
C28 C23 Zr1 C15 -170.6(2)
C24 C23 Zr1 C15 -46.8(3)
C22 C23 Zr1 C15 67.4(3)
C28 C23 Zr1 C16 177.14(19)
C24 C23 Zr1 C16 -59.1(2)
C22 C23 Zr1 C16 55.1(2)
C28 C23 Zr1 C2 -50.0(2)
C24 C23 Zr1 C2 73.8(2)
C22 C23 Zr1 C2 -171.99(18)

loop_
_cod_related_entry_id
_cod_related_entry_database
_cod_related_entry_code
1 ChemSpider 10254475
